data_4063622
loop_
_publ_author_name
'Brunner, Henri'
'Ike, Hayato'
'Muschiol, Manfred'
'Tsuno, Takashi'
'Umegaki, Naohisa'
'Zabel, Manfred'

_publ_section_title
;
 Chiral-at-Metal Compounds [CpFe(Prophos)L] (L = Cl, I, CN),
 [CpFe(Prophos)CO]X (X = I, PF6), and [IndFe(Prophos)CO]I
;
_journal_issue 3
_journal_name_full Organometallics
_journal_page_first 414
_journal_paper_doi 10.1021/om100276t
_journal_volume 30
_journal_year 2011
_chemical_absolute_configuration ad
_chemical_compound_source 'see text'
_chemical_formula_moiety 'C32 H31 Fe I P2'
_chemical_formula_structural 'C32 H31 Fe I P2'
_chemical_formula_sum 'C32 H31 Fe I P2'
_chemical_formula_weight 660.26
_chemical_name_systematic ?
_space_group_IT_number 4
_symmetry_cell_setting monoclinic
_symmetry_Int_Tables_number 4
_symmetry_space_group_name_Hall 'P 2yb'
_symmetry_space_group_name_H-M 'P 1 21 1'
_atom_sites_solution_hydrogens geom
_atom_sites_solution_primary direct
_atom_sites_solution_secondary difmap
_cell_angle_alpha 90
_cell_angle_beta 93.126(2)
_cell_angle_gamma 90
_cell_formula_units_Z 2
_cell_length_a 8.5056(2)
_cell_length_b 15.0338(4)
_cell_length_c 10.9136(2)
_cell_measurement_reflns_used 6367
_cell_measurement_temperature 123
_cell_measurement_theta_max 62.2601
_cell_measurement_theta_min 2.9314
_cell_volume 1393.46(6)
_computing_cell_refinement
;
CrysAlis RED, Oxford Diffraction Ltd.,
Version 1.171.32.15 (release 10-01-2008 CrysAlis171 .NET)
;
_computing_data_collection
;
CrysAlis CCD, Oxford Diffraction Ltd.,
Version 1.171.32.15 (release 10-01-2008 CrysAlis171 .NET)
;
_computing_data_reduction
;
CrysAlis RED, Oxford Diffraction Ltd.,
Version 1.171.32.15 (release 10-01-2008 CrysAlis171 .NET)
;
_computing_molecular_graphics 'PLATON (Spek, 1990)'
_computing_publication_material 'PLATON (Spek, 2003)'
_computing_structure_refinement 'SHELXL-97 (Sheldrick, 1997)'
_computing_structure_solution 'SIR-97 (Altomare, 1999)'
_diffrn_ambient_temperature 123
_diffrn_detector_area_resol_mean 10.5431
_diffrn_measured_fraction_theta_full 0.981
_diffrn_measured_fraction_theta_max 0.982
_diffrn_measurement_device_type 'Xcalibur, Ruby, Gemini ultra'
_diffrn_measurement_method '\w scans'
_diffrn_radiation_monochromator mirror
_diffrn_radiation_probe x-ray
_diffrn_radiation_source 'Enhance Ultra (Cu) X-ray Source'
_diffrn_radiation_type CuK\a
_diffrn_radiation_wavelength 1.54184
_diffrn_reflns_av_R_equivalents 0.0598
_diffrn_reflns_av_sigmaI/netI 0.0511
_diffrn_reflns_limit_h_max 9
_diffrn_reflns_limit_h_min -9
_diffrn_reflns_limit_k_max 17
_diffrn_reflns_limit_k_min -15
_diffrn_reflns_limit_l_max 12
_diffrn_reflns_limit_l_min -12
_diffrn_reflns_number 10886
_diffrn_reflns_reduction_process
;
;
_diffrn_reflns_theta_full 62.43
_diffrn_reflns_theta_max 62.43
_diffrn_reflns_theta_min 4.06
_diffrn_standards_decay_% 0
_diffrn_standards_number 0
_exptl_absorpt_coefficient_mu 14.260
_exptl_absorpt_correction_T_max 1.00000
_exptl_absorpt_correction_T_min 0.43473
_exptl_absorpt_correction_type multi-scan
_exptl_absorpt_process_details
;
CrysAlis RED, Oxford Diffraction Ltd.,
Version 1.171.32.15 (release 10-01-2008 CrysAlis171 .NET)
Empirical absorption correction using spherical harmonics,
 implemented in SCALE3 ABSPACK scaling algorithm.
;
_exptl_crystal_colour 'black to green'
_exptl_crystal_density_diffrn 1.574
_exptl_crystal_density_method 'Not Measured'
_exptl_crystal_description prism
_exptl_crystal_F_000 664
_exptl_crystal_size_max 0.21
_exptl_crystal_size_mid 0.14
_exptl_crystal_size_min 0.08
_refine_diff_density_max 1.241
_refine_diff_density_min -0.579
_refine_diff_density_rms 0.114
_refine_ls_abs_structure_details 'Flack (1983), 1631 Friedel pairs'
_refine_ls_abs_structure_Flack -0.010(7)
_refine_ls_extinction_method none
_refine_ls_goodness_of_fit_ref 1.061
_refine_ls_hydrogen_treatment constr
_refine_ls_matrix_type full
_refine_ls_number_parameters 316
_refine_ls_number_reflns 3900
_refine_ls_number_restraints 1
_refine_ls_restrained_S_all 1.061
_refine_ls_R_factor_all 0.0446
_refine_ls_R_factor_gt 0.0374
_refine_ls_shift/su_max 0.000
_refine_ls_shift/su_mean 0.000
_refine_ls_structure_factor_coef Fsqd
_refine_ls_weighting_details 'calc w=1/[\s^2^(Fo^2^)+(0.0734P)^2^]         where P=(Fo^2^+2Fc^2^)/3'
_refine_ls_weighting_scheme calc
_refine_ls_wR_factor_gt 0.0951
_refine_ls_wR_factor_ref 0.1025
_reflns_number_gt 3448
_reflns_number_total 3900
_reflns_threshold_expression I>2\s(I)
_cod_data_source_file om100276t_si_003.cif
_cod_data_source_block (R-Fe,R-C)[CpFe(Prophos)I]
_cod_depositor_comments
;
The following automatic conversions were performed:

'_symmetry_cell_setting' value 'Monoclinic' changed to 'monoclinic'
according to /home/saulius/struct/CIF-dictionaries/cif_core.dic
dictionary named 'cif_core.dic' version 2.4.1 from 2010-06-29.

Automatic conversion script
Id: cif_fix_values 1715 2011-07-08 13:25:40Z adriana 
;
_cod_original_sg_symbol_H-M 'P 21'
_cod_database_code 4063622

loop_
_symmetry_equiv_pos_site_id
_symmetry_equiv_pos_as_xyz
1 x,y,z
2 -x,1/2+y,-z

loop_
_atom_site_aniso_label
_atom_site_aniso_U_11
_atom_site_aniso_U_22
_atom_site_aniso_U_33
_atom_site_aniso_U_23
_atom_site_aniso_U_13
_atom_site_aniso_U_12
I1 0.0239(2) 0.0261(2) 0.0260(2) -0.0026(2) 0.0040(1) 0.0039(2)
Fe1 0.0194(6) 0.0185(6) 0.0187(5) -0.0018(4) 0.0014(4) -0.0006(4)
P1 0.0239(10) 0.0163(10) 0.0185(8) -0.0005(6) 0.0001(7) -0.0012(6)
P2 0.0182(9) 0.0207(10) 0.0190(8) 0.0011(7) 0.0019(6) 0.0011(7)
C1 0.027(4) 0.019(4) 0.025(4) 0.002(3) 0.009(3) -0.003(3)
C2 0.039(5) 0.017(4) 0.026(4) -0.003(3) -0.003(3) 0.000(3)
C3 0.041(5) 0.032(5) 0.026(4) 0.005(3) 0.007(3) 0.007(4)
C4 0.053(6) 0.012(4) 0.032(4) 0.005(3) 0.013(4) 0.008(3)
C5 0.060(6) 0.018(4) 0.020(3) -0.005(3) 0.020(4) -0.003(4)
C6 0.024(4) 0.028(4) 0.023(4) 0.001(3) 0.007(3) -0.003(3)
C7 0.015(4) 0.013(3) 0.029(4) 0.001(3) 0.004(3) 0.004(3)
C8 0.023(4) 0.030(5) 0.029(4) -0.002(3) 0.004(3) -0.001(3)
C9 0.036(5) 0.029(5) 0.024(4) 0.004(3) 0.003(3) 0.002(3)
C10 0.034(5) 0.018(4) 0.035(4) 0.000(3) 0.009(3) 0.002(3)
C11 0.023(4) 0.018(4) 0.031(4) 0.005(3) 0.008(3) 0.004(3)
C12 0.028(4) 0.034(5) 0.027(4) 0.010(3) 0.009(3) -0.002(3)
C13 0.010(3) 0.024(5) 0.027(3) 0.000(3) -0.005(3) -0.003(2)
C14 0.035(4) 0.030(5) 0.018(3) -0.003(3) 0.001(3) -0.004(3)
C15 0.024(4) 0.032(4) 0.030(4) 0.000(3) -0.003(3) -0.008(3)
C16 0.019(4) 0.017(4) 0.021(3) -0.005(3) 0.002(3) -0.003(3)
C17 0.017(4) 0.027(4) 0.025(4) -0.006(3) 0.001(3) -0.005(3)
C18 0.014(4) 0.044(5) 0.029(4) -0.001(3) 0.004(3) 0.000(3)
C19 0.016(4) 0.038(5) 0.047(5) -0.001(4) 0.008(3) 0.004(3)
C20 0.023(4) 0.032(5) 0.042(5) 0.005(4) -0.002(3) -0.002(3)
C21 0.018(4) 0.039(5) 0.030(4) 0.006(3) 0.002(3) 0.001(3)
C22 0.017(4) 0.027(4) 0.024(4) 0.006(3) 0.004(3) -0.002(3)
C23 0.023(4) 0.025(4) 0.027(4) 0.005(3) 0.003(3) 0.006(3)
C24 0.020(4) 0.027(4) 0.037(4) 0.006(3) 0.001(3) -0.002(3)
C25 0.034(5) 0.042(5) 0.028(4) 0.009(4) 0.014(3) -0.002(3)
C26 0.053(6) 0.039(6) 0.022(4) -0.001(4) 0.012(4) 0.005(4)
C27 0.029(4) 0.030(5) 0.022(3) -0.009(3) 0.006(3) -0.003(3)
C28 0.025(4) 0.018(4) 0.025(4) -0.001(3) -0.010(3) -0.005(3)
C29 0.019(4) 0.022(4) 0.033(4) -0.004(3) -0.007(3) 0.000(3)
C30 0.033(4) 0.026(4) 0.021(3) -0.012(3) 0.003(3) -0.002(3)
C31 0.038(4) 0.022(4) 0.018(3) -0.005(3) -0.002(3) 0.003(3)
C32 0.019(4) 0.031(4) 0.026(4) -0.011(3) -0.004(3) 0.000(3)

loop_
_atom_site_label
_atom_site_type_symbol
_atom_site_thermal_displace_type
_atom_site_fract_x
_atom_site_fract_y
_atom_site_fract_z
_atom_site_occupancy
_atom_site_U_iso_or_equiv
_atom_site_calc_flag
_atom_site_refinement_flags
I1 I Uani 0.91885(4) 0.75747(3) 0.17341(3) 1.000 0.0252(1) . .
Fe1 Fe Uani 0.72528(12) 0.83923(7) 0.31905(8) 1.000 0.0189(3) . .
P1 P Uani 0.5615(2) 0.72615(11) 0.32752(14) 1.000 0.0196(5) . .
P2 P Uani 0.58513(19) 0.87973(12) 0.15330(15) 1.000 0.0193(5) . .
C1 C Uani 0.6380(8) 0.6118(5) 0.3264(6) 1.000 0.023(2) . .
C2 C Uani 0.7904(9) 0.5967(5) 0.3722(6) 1.000 0.028(3) . .
C3 C Uani 0.8514(10) 0.5110(6) 0.3815(7) 1.000 0.033(3) . .
C4 C Uani 0.7583(10) 0.4397(5) 0.3420(7) 1.000 0.032(3) . .
C5 C Uani 0.6065(10) 0.4542(5) 0.2949(6) 1.000 0.032(3) . .
C6 C Uani 0.5438(9) 0.5387(5) 0.2867(6) 1.000 0.025(2) . .
C7 C Uani 0.4379(8) 0.7130(4) 0.4614(6) 1.000 0.019(2) . .
C8 C Uani 0.5134(9) 0.7024(5) 0.5775(6) 1.000 0.027(3) . .
C9 C Uani 0.4297(9) 0.6914(6) 0.6805(6) 1.000 0.030(3) . .
C10 C Uani 0.2648(9) 0.6895(5) 0.6698(7) 1.000 0.029(3) . .
C11 C Uani 0.1903(8) 0.6970(5) 0.5561(6) 1.000 0.024(2) . .
C12 C Uani 0.2750(9) 0.7094(5) 0.4526(6) 1.000 0.029(3) . .
C13 C Uani 0.4141(7) 0.7329(4) 0.1958(5) 1.000 0.021(2) . .
C14 C Uani 0.4815(9) 0.7790(5) 0.0869(6) 1.000 0.028(2) . .
C15 C Uani 0.3554(8) 0.7968(5) -0.0147(6) 1.000 0.029(2) . .
C16 C Uani 0.4227(7) 0.9600(5) 0.1671(5) 1.000 0.019(2) . .
C17 C Uani 0.3494(8) 0.9670(5) 0.2778(6) 1.000 0.023(2) . .
C18 C Uani 0.2310(8) 1.0291(5) 0.2913(7) 1.000 0.029(3) . .
C19 C Uani 0.1841(9) 1.0838(6) 0.1928(7) 1.000 0.033(3) . .
C20 C Uani 0.2508(9) 1.0744(6) 0.0821(7) 1.000 0.033(3) . .
C21 C Uani 0.3710(8) 1.0143(5) 0.0691(7) 1.000 0.029(3) . .
C22 C Uani 0.6934(8) 0.9314(5) 0.0311(6) 1.000 0.023(2) . .
C23 C Uani 0.7475(8) 1.0164(5) 0.0502(6) 1.000 0.025(2) . .
C24 C Uani 0.8436(8) 1.0575(5) -0.0325(7) 1.000 0.028(2) . .
C25 C Uani 0.8810(9) 1.0121(6) -0.1359(7) 1.000 0.034(3) . .
C26 C Uani 0.8284(12) 0.9270(6) -0.1573(7) 1.000 0.038(3) . .
C27 C Uani 0.7336(8) 0.8860(5) -0.0751(6) 1.000 0.027(2) . .
C28 C Uani 0.8607(8) 0.9526(5) 0.3598(6) 1.000 0.023(2) . .
C29 C Uani 0.7089(8) 0.9621(5) 0.4028(6) 1.000 0.025(2) . .
C30 C Uani 0.6826(9) 0.8941(5) 0.4880(6) 1.000 0.027(2) . .
C31 C Uani 0.8227(8) 0.8414(5) 0.4999(6) 1.000 0.026(2) . .
C32 C Uani 0.9318(8) 0.8779(5) 0.4205(6) 1.000 0.026(2) . .
H2 H Uiso 0.85450 0.64580 0.39780 1.000 0.0330 calc R
H3 H Uiso 0.95570 0.50140 0.41460 1.000 0.0390 calc R
H4 H Uiso 0.79910 0.38100 0.34730 1.000 0.0380 calc R
H5 H Uiso 0.54390 0.40490 0.26770 1.000 0.0380 calc R
H6 H Uiso 0.43880 0.54770 0.25480 1.000 0.0300 calc R
H8 H Uiso 0.62520 0.70280 0.58530 1.000 0.0330 calc R
H9 H Uiso 0.48330 0.68510 0.75870 1.000 0.0360 calc R
H10 H Uiso 0.20560 0.68310 0.74060 1.000 0.0350 calc R
H11 H Uiso 0.07870 0.69360 0.54790 1.000 0.0280 calc R
H12 H Uiso 0.22070 0.71560 0.37460 1.000 0.0350 calc R
H13A H Uiso 0.37990 0.67220 0.17170 1.000 0.0250 calc R
H13B H Uiso 0.32060 0.76610 0.22090 1.000 0.0250 calc R
H14 H Uiso 0.56240 0.73890 0.05320 1.000 0.0330 calc R
H15A H Uiso 0.32010 0.74020 -0.05150 1.000 0.0340 calc R
H15B H Uiso 0.39910 0.83440 -0.07780 1.000 0.0340 calc R
H15C H Uiso 0.26590 0.82710 0.01970 1.000 0.0340 calc R
H17 H Uiso 0.38080 0.92910 0.34440 1.000 0.0280 calc R
H18 H Uiso 0.18210 1.03430 0.36720 1.000 0.0350 calc R
H19 H Uiso 0.10560 1.12780 0.20250 1.000 0.0400 calc R
H20 H Uiso 0.21400 1.10950 0.01400 1.000 0.0390 calc R
H21 H Uiso 0.41910 1.00970 -0.00720 1.000 0.0350 calc R
H23 H Uiso 0.71900 1.04800 0.12100 1.000 0.0300 calc R
H24 H Uiso 0.88250 1.11600 -0.01740 1.000 0.0330 calc R
H25 H Uiso 0.94450 1.04010 -0.19370 1.000 0.0410 calc R
H26 H Uiso 0.85710 0.89610 -0.22870 1.000 0.0450 calc R
H27 H Uiso 0.69590 0.82740 -0.09050 1.000 0.0320 calc R
H28A H Uiso 0.90730 0.98940 0.30100 1.000 0.0270 calc R
H29A H Uiso 0.63560 1.00720 0.37830 1.000 0.0300 calc R
H30A H Uiso 0.58900 0.88480 0.53000 1.000 0.0320 calc R
H31A H Uiso 0.83940 0.79110 0.55170 1.000 0.0310 calc R
H32A H Uiso 1.03500 0.85620 0.40950 1.000 0.0310 calc R

loop_
_atom_type_symbol
_atom_type_description
_atom_type_scat_dispersion_real
_atom_type_scat_dispersion_imag
_atom_type_scat_source
P P 0.2955 0.4335 'International Tables Vol C Tables 4.2.6.8 and 6.1.1.4'
I I -0.3257 6.8362 'International Tables Vol C Tables 4.2.6.8 and 6.1.1.4'
Fe Fe -1.1336 3.1974 'International Tables Vol C Tables 4.2.6.8 and 6.1.1.4'
H H 0.0000 0.0000 'International Tables Vol C Tables 4.2.6.8 and 6.1.1.4'
C C 0.0181 0.0091 'International Tables Vol C Tables 4.2.6.8 and 6.1.1.4'

loop_
_geom_angle_atom_site_label_1
_geom_angle_atom_site_label_2
_geom_angle_atom_site_label_3
_geom_angle
_geom_angle_publ_flag
I1 Fe1 P1 94.71(6) yes
I1 Fe1 P2 87.80(5) yes
I1 Fe1 C28 98.77(19) yes
I1 Fe1 C29 137.5(2) yes
I1 Fe1 C30 149.7(2) yes
I1 Fe1 C31 110.16(19) yes
I1 Fe1 C32 85.17(19) yes
P1 Fe1 P2 86.13(7) yes
P1 Fe1 C28 164.19(19) yes
P1 Fe1 C29 127.8(2) yes
P1 Fe1 C30 97.4(2) yes
P1 Fe1 C31 101.0(2) yes
P1 Fe1 C32 134.6(2) yes
P2 Fe1 C28 102.5(2) yes
P2 Fe1 C29 94.0(2) yes
P2 Fe1 C30 120.6(2) yes
P2 Fe1 C31 159.8(2) yes
P2 Fe1 C32 139.1(2) yes
C28 Fe1 C29 39.5(3) yes
C28 Fe1 C30 66.9(3) yes
C28 Fe1 C31 66.6(3) yes
C28 Fe1 C32 39.6(3) yes
C29 Fe1 C30 39.8(3) yes
C29 Fe1 C31 66.6(3) yes
C29 Fe1 C32 66.2(3) yes
C30 Fe1 C31 40.1(3) yes
C30 Fe1 C32 66.6(3) yes
C31 Fe1 C32 39.3(3) yes
Fe1 P1 C1 119.8(2) yes
Fe1 P1 C7 120.1(2) yes
Fe1 P1 C13 109.1(2) yes
C1 P1 C7 97.0(3) yes
C1 P1 C13 105.7(3) yes
C7 P1 C13 103.2(3) yes
Fe1 P2 C14 108.5(2) yes
Fe1 P2 C16 119.25(19) yes
Fe1 P2 C22 116.4(2) yes
C14 P2 C16 102.8(3) yes
C14 P2 C22 107.7(3) yes
C16 P2 C22 101.0(3) yes
P1 C1 C2 118.5(6) yes
P1 C1 C6 122.3(5) yes
C2 C1 C6 119.2(7) no
C1 C2 C3 121.2(7) no
C2 C3 C4 119.3(8) no
C3 C4 C5 120.0(7) no
C4 C5 C6 121.3(7) no
C1 C6 C5 119.0(7) no
P1 C7 C8 118.3(5) yes
P1 C7 C12 123.9(5) yes
C8 C7 C12 117.8(6) no
C7 C8 C9 121.5(7) no
C8 C9 C10 119.7(7) no
C9 C10 C11 119.1(7) no
C10 C11 C12 121.0(7) no
C7 C12 C11 120.8(6) no
P1 C13 C14 111.3(4) yes
P2 C14 C13 104.8(4) yes
P2 C14 C15 115.9(5) yes
C13 C14 C15 111.7(6) no
P2 C16 C17 119.5(5) yes
P2 C16 C21 121.7(5) yes
C17 C16 C21 118.9(6) no
C16 C17 C18 120.3(6) no
C17 C18 C19 119.6(7) no
C18 C19 C20 120.3(8) no
C19 C20 C21 120.3(8) no
C16 C21 C20 120.6(7) no
P2 C22 C23 117.5(5) yes
P2 C22 C27 123.3(6) yes
C23 C22 C27 119.0(6) no
C22 C23 C24 121.2(6) no
C23 C24 C25 118.9(7) no
C24 C25 C26 121.1(7) no
C25 C26 C27 120.1(7) no
C22 C27 C26 119.7(7) no
Fe1 C28 C29 69.4(4) yes
Fe1 C28 C32 70.8(4) yes
C29 C28 C32 107.5(6) no
Fe1 C29 C28 71.1(4) yes
Fe1 C29 C30 70.2(4) yes
C28 C29 C30 109.2(6) no
Fe1 C30 C29 70.1(4) yes
Fe1 C30 C31 71.0(4) yes
C29 C30 C31 107.5(6) no
Fe1 C31 C30 68.9(4) yes
Fe1 C31 C32 70.6(4) yes
C30 C31 C32 107.5(6) no
Fe1 C32 C28 69.6(4) yes
Fe1 C32 C31 70.1(4) yes
C28 C32 C31 108.4(6) no
C1 C2 H2 119.00 no
C3 C2 H2 119.00 no
C2 C3 H3 120.00 no
C4 C3 H3 120.00 no
C3 C4 H4 120.00 no
C5 C4 H4 120.00 no
C4 C5 H5 119.00 no
C6 C5 H5 119.00 no
C1 C6 H6 120.00 no
C5 C6 H6 120.00 no
C7 C8 H8 119.00 no
C9 C8 H8 119.00 no
C8 C9 H9 120.00 no
C10 C9 H9 120.00 no
C9 C10 H10 120.00 no
C11 C10 H10 120.00 no
C10 C11 H11 120.00 no
C12 C11 H11 119.00 no
C7 C12 H12 120.00 no
C11 C12 H12 120.00 no
P1 C13 H13A 109.00 no
P1 C13 H13B 109.00 no
C14 C13 H13A 109.00 no
C14 C13 H13B 109.00 no
H13A C13 H13B 108.00 no
P2 C14 H14 108.00 no
C13 C14 H14 108.00 no
C15 C14 H14 108.00 no
C14 C15 H15A 109.00 no
C14 C15 H15B 110.00 no
C14 C15 H15C 109.00 no
H15A C15 H15B 109.00 no
H15A C15 H15C 109.00 no
H15B C15 H15C 109.00 no
C16 C17 H17 120.00 no
C18 C17 H17 120.00 no
C17 C18 H18 120.00 no
C19 C18 H18 120.00 no
C18 C19 H19 120.00 no
C20 C19 H19 120.00 no
C19 C20 H20 120.00 no
C21 C20 H20 120.00 no
C16 C21 H21 120.00 no
C20 C21 H21 120.00 no
C22 C23 H23 119.00 no
C24 C23 H23 119.00 no
C23 C24 H24 121.00 no
C25 C24 H24 121.00 no
C24 C25 H25 119.00 no
C26 C25 H25 119.00 no
C25 C26 H26 120.00 no
C27 C26 H26 120.00 no
C22 C27 H27 120.00 no
C26 C27 H27 120.00 no
Fe1 C28 H28A 125.00 no
C29 C28 H28A 126.00 no
C32 C28 H28A 126.00 no
Fe1 C29 H29A 125.00 no
C28 C29 H29A 125.00 no
C30 C29 H29A 125.00 no
Fe1 C30 H30A 124.00 no
C29 C30 H30A 126.00 no
C31 C30 H30A 126.00 no
Fe1 C31 H31A 126.00 no
C30 C31 H31A 126.00 no
C32 C31 H31A 126.00 no
Fe1 C32 H32A 126.00 no
C28 C32 H32A 126.00 no
C31 C32 H32A 126.00 no

loop_
_geom_bond_atom_site_label_1
_geom_bond_atom_site_label_2
_geom_bond_distance
_geom_bond_publ_flag
I1 Fe1 2.6521(10) yes
Fe1 P1 2.203(2) yes
Fe1 P2 2.1975(19) yes
Fe1 C28 2.091(7) yes
Fe1 C29 2.069(7) yes
Fe1 C30 2.070(7) yes
Fe1 C31 2.099(7) yes
Fe1 C32 2.107(7) yes
P1 C1 1.838(8) yes
P1 C7 1.857(7) yes
P1 C13 1.858(6) yes
P2 C14 1.878(8) yes
P2 C16 1.847(7) yes
P2 C22 1.834(7) yes
C1 C2 1.382(10) no
C1 C6 1.414(10) no
C2 C3 1.391(12) no
C3 C4 1.387(12) no
C4 C5 1.381(12) no
C5 C6 1.379(11) no
C7 C8 1.398(9) no
C7 C12 1.385(10) no
C8 C9 1.373(10) no
C9 C10 1.401(11) no
C10 C11 1.367(10) no
C11 C12 1.385(10) no
C13 C14 1.515(9) no
C14 C15 1.524(10) no
C16 C17 1.393(9) no
C16 C21 1.397(10) no
C17 C18 1.387(10) no
C18 C19 1.394(11) no
C19 C20 1.370(11) no
C20 C21 1.378(11) no
C22 C23 1.370(10) no
C22 C27 1.403(10) no
C23 C24 1.395(10) no
C24 C25 1.371(11) no
C25 C26 1.371(13) no
C26 C27 1.383(11) no
C28 C29 1.405(10) no
C28 C32 1.422(10) no
C29 C30 1.408(10) no
C30 C31 1.431(10) no
C31 C32 1.415(10) no
C2 H2 0.9500 no
C3 H3 0.9500 no
C4 H4 0.9500 no
C5 H5 0.9500 no
C6 H6 0.9500 no
C8 H8 0.9500 no
C9 H9 0.9500 no
C10 H10 0.9500 no
C11 H11 0.9500 no
C12 H12 0.9500 no
C13 H13A 0.9900 no
C13 H13B 0.9900 no
C14 H14 1.0000 no
C15 H15A 0.9800 no
C15 H15B 0.9800 no
C15 H15C 0.9800 no
C17 H17 0.9500 no
C18 H18 0.9500 no
C19 H19 0.9500 no
C20 H20 0.9500 no
C21 H21 0.9500 no
C23 H23 0.9500 no
C24 H24 0.9500 no
C25 H25 0.9500 no
C26 H26 0.9500 no
C27 H27 0.9500 no
C28 H28A 0.9500 no
C29 H29A 0.9500 no
C30 H30A 0.9500 no
C31 H31A 0.9500 no
C32 H32A 0.9500 no

loop_
_geom_contact_atom_site_label_1
_geom_contact_atom_site_label_2
_geom_contact_distance
_geom_contact_site_symmetry_2
_geom_contact_publ_flag
I1 P1 3.5842(17) . no
I1 P2 3.3787(17) . no
I1 C1 3.705(7) . no
I1 C2 3.464(7) . no
I1 C14 3.801(8) . no
I1 C22 3.550(7) . no
I1 C27 3.620(7) . no
I1 C28 3.619(7) . no
I1 C32 3.245(7) . no
I1 H2 3.0400 . no
I1 H12 3.3500 1_655 no
I1 H14 3.2500 . no
I1 H32A 3.0900 . no
I1 H20 3.1900 2_645 no
I1 H24 3.2500 2_745 no
Fe1 H2 3.2100 . no
Fe1 H17 3.2500 . no
P1 I1 3.5842(17) . no
P1 P2 3.005(2) . no
P1 C14 2.792(7) . no
P1 C30 3.210(7) . no
P1 C31 3.320(7) . no
P2 I1 3.3787(17) . no
P2 P1 3.005(2) . no
P2 C13 2.698(6) . no
P2 C28 3.346(7) . no
P2 C29 3.122(7) . no
P2 H29A 3.1300 . no
C2 I1 3.464(7) . no
C3 C32 3.412(11) 2_746 no
C8 C31 3.500(10) . no
C8 C30 3.389(11) . no
C10 C29 3.519(11) 2_646 no
C15 C27 3.579(10) . no
C15 C21 3.396(11) . no
C17 C29 3.281(10) . no
C18 C28 3.473(10) 1_455 no
C21 C23 3.220(10) . no
C21 C15 3.396(11) . no
C23 C28 3.593(9) . no
C23 C21 3.220(10) . no
C27 I1 3.620(7) . no
C27 C15 3.579(10) . no
C28 C30 2.293(10) . no
C28 I1 3.619(7) . no
C28 C31 2.300(10) . no
C28 C23 3.593(9) . no
C28 C18 3.473(10) 1_655 no
C28 P2 3.346(7) . no
C29 C10 3.519(11) 2_656 no
C29 C31 2.289(10) . no
C29 C32 2.279(10) . no
C29 P2 3.122(7) . no
C29 C17 3.281(10) . no
C29 C16 3.444(9) . no
C30 C7 3.430(10) . no
C30 C32 2.295(10) . no
C30 C8 3.389(11) . no
C30 C28 2.293(10) . no
C30 P1 3.210(7) . no
C31 C29 2.289(10) . no
C31 C28 2.300(10) . no
C31 P1 3.320(7) . no
C31 C8 3.500(10) . no
C32 C30 2.295(10) . no
C32 I1 3.245(7) . no
C32 C3 3.412(11) 2_756 no
C32 C29 2.279(10) . no
C2 H18 2.9900 2_646 no
C3 H18 2.7900 2_646 no
C3 H25 2.7900 2_745 no
C5 H15B 2.9700 2_645 no
C5 H30A 2.8000 2_646 no
C6 H13A 2.7100 . no
C7 H30A 2.9600 . no
C8 H30A 2.8700 . no
C9 H29A 2.8900 2_646 no
C10 H4 2.9300 2_656 no
C10 H29A 2.9200 2_646 no
C11 H4 2.9600 2_656 no
C12 H32A 3.0300 1_455 no
C12 H13B 2.7200 . no
C13 H6 2.8600 . no
C13 H12 2.6300 . no
C14 H27 2.8300 . no
C15 H27 3.0900 . no
C16 H15C 2.8500 . no
C16 H29A 2.9400 . no
C16 H23 2.9100 . no
C17 H29A 2.6800 . no
C17 H13B 3.0900 . no
C18 H28A 2.8200 1_455 no
C19 H28A 3.0400 1_455 no
C21 H23 3.0300 . no
C21 H15C 2.9900 . no
C22 H21 2.6300 . no
C22 H15B 3.0800 . no
C23 H21 2.8300 . no
C23 H28A 3.0200 . no
C24 H13A 2.9300 2_655 no
C25 H6 3.0000 2_655 no
C26 H6 3.0500 2_655 no
C27 H15B 2.9500 . no
C27 H5 3.0900 2_655 no
C27 H14 3.0300 . no
C28 H32A 2.1200 . no
C28 H18 2.9900 1_655 no
C28 H29A 2.1000 . no
C28 H3 2.9400 2_756 no
C29 H30A 2.1100 . no
C29 H28A 2.1100 . no
C29 H17 2.8700 . no
C30 H31A 2.1400 . no
C30 H17 2.9800 . no
C30 H29A 2.1100 . no
C31 H8 2.8600 . no
C31 H26 3.0700 1_556 no
C31 H32A 2.1200 . no
C31 H30A 2.1300 . no
C32 H28A 2.1300 . no
C32 H31A 2.1200 . no
C32 H3 2.7200 2_756 no
H2 I1 3.0400 . no
H2 Fe1 3.2100 . no
H2 H11 2.5500 1_655 no
H3 C28 2.9400 2_746 no
H3 C32 2.7200 2_746 no
H4 C10 2.9300 2_646 no
H4 C11 2.9600 2_646 no
H5 C27 3.0900 2_645 no
H5 H15B 2.4000 2_645 no
H5 H30A 2.5500 2_646 no
H6 C13 2.8600 . no
H6 H13A 2.1300 . no
H6 C25 3.0000 2_645 no
H6 C26 3.0500 2_645 no
H8 C31 2.8600 . no
H8 H31A 2.3000 . no
H10 H15A 2.5700 1_556 no
H10 H23 2.5900 2_646 no
H11 H2 2.5500 1_455 no
H11 H31A 2.5100 1_455 no
H12 I1 3.3500 1_455 no
H12 C13 2.6300 . no
H12 H13B 2.0700 . no
H13A C6 2.7100 . no
H13A H6 2.1300 . no
H13A C24 2.9300 2_645 no
H13B C12 2.7200 . no
H13B C17 3.0900 . no
H13B H12 2.0700 . no
H13B H15C 2.4000 . no
H14 I1 3.2500 . no
H14 C27 3.0300 . no
H14 H27 2.3900 . no
H15A H10 2.5700 1_554 no
H15B C22 3.0800 . no
H15B C27 2.9500 . no
H15B H27 2.5400 . no
H15B C5 2.9700 2_655 no
H15B H5 2.4000 2_655 no
H15C C16 2.8500 . no
H15C C21 2.9900 . no
H15C H13B 2.4000 . no
H17 Fe1 3.2500 . no
H17 C29 2.8700 . no
H17 C30 2.9800 . no
H17 H29A 2.4700 . no
H18 C28 2.9900 1_455 no
H18 H28A 2.5000 1_455 no
H18 C2 2.9900 2_656 no
H18 C3 2.7900 2_656 no
H20 I1 3.1900 2_655 no
H21 C22 2.6300 . no
H21 C23 2.8300 . no
H23 C16 2.9100 . no
H23 C21 3.0300 . no
H23 H10 2.5900 2_656 no
H24 I1 3.2500 2_755 no
H25 C3 2.7900 2_755 no
H26 C31 3.0700 1_554 no
H27 C14 2.8300 . no
H27 C15 3.0900 . no
H27 H14 2.3900 . no
H27 H15B 2.5400 . no
H28A C18 2.8200 1_655 no
H28A C19 3.0400 1_655 no
H28A C23 3.0200 . no
H28A H18 2.5000 1_655 no
H29A C16 2.9400 . no
H29A C17 2.6800 . no
H29A H17 2.4700 . no
H29A C9 2.8900 2_656 no
H29A C10 2.9200 2_656 no
H30A C7 2.9600 . no
H30A C8 2.8700 . no
H30A C5 2.8000 2_656 no
H30A H5 2.5500 2_656 no
H31A H8 2.3000 . no
H31A H11 2.5100 1_655 no
H32A C12 3.0300 1_655 no

loop_
_geom_hbond_atom_site_label_D
_geom_hbond_atom_site_label_H
_geom_hbond_atom_site_label_A
_geom_hbond_distance_DH
_geom_hbond_distance_HA
_geom_hbond_distance_DA
_geom_hbond_angle_DHA
_geom_hbond_publ_flag
C2 H2 I1 0.9500 3.0400 3.464(7) 109.00 yes

loop_
_geom_torsion_atom_site_label_1
_geom_torsion_atom_site_label_2
_geom_torsion_atom_site_label_3
_geom_torsion_atom_site_label_4
_geom_torsion
_geom_torsion_publ_flag
I1 Fe1 P1 C1 34.9(3) no
P2 Fe1 P1 C1 122.4(3) no
C29 Fe1 P1 C1 -145.6(3) no
C30 Fe1 P1 C1 -117.3(3) no
C31 Fe1 P1 C1 -76.7(3) no
C32 Fe1 P1 C1 -53.0(4) no
I1 Fe1 P1 C7 154.5(2) no
P2 Fe1 P1 C7 -118.1(3) no
C29 Fe1 P1 C7 -26.0(4) no
C30 Fe1 P1 C7 2.3(3) no
C31 Fe1 P1 C7 42.8(3) no
C32 Fe1 P1 C7 66.6(4) no
I1 Fe1 P1 C13 -86.9(2) no
P2 Fe1 P1 C13 0.5(2) no
C29 Fe1 P1 C13 92.6(3) no
C30 Fe1 P1 C13 120.9(3) no
C31 Fe1 P1 C13 161.5(3) no
C32 Fe1 P1 C13 -174.8(3) no
I1 Fe1 P2 C14 71.6(2) no
P1 Fe1 P2 C14 -23.3(3) no
C28 Fe1 P2 C14 170.1(3) no
C29 Fe1 P2 C14 -150.9(3) no
C30 Fe1 P2 C14 -119.6(3) no
C31 Fe1 P2 C14 -135.0(6) no
C32 Fe1 P2 C14 151.6(4) no
I1 Fe1 P2 C16 -171.4(3) no
P1 Fe1 P2 C16 93.7(3) no
C28 Fe1 P2 C16 -72.9(3) no
C29 Fe1 P2 C16 -33.9(3) no
C30 Fe1 P2 C16 -2.6(4) no
C31 Fe1 P2 C16 -18.0(7) no
C32 Fe1 P2 C16 -91.4(4) no
I1 Fe1 P2 C22 -50.0(3) no
P1 Fe1 P2 C22 -144.9(3) no
C28 Fe1 P2 C22 48.5(3) no
C29 Fe1 P2 C22 87.5(3) no
C30 Fe1 P2 C22 118.8(4) no
C31 Fe1 P2 C22 103.4(6) no
C32 Fe1 P2 C22 30.0(4) no
C32 Fe1 C29 C30 -81.6(4) no
I1 Fe1 C32 C28 110.0(4) no
P1 Fe1 C32 C28 -158.1(3) no
P2 Fe1 C32 C28 29.0(5) no
C29 Fe1 C32 C28 -37.8(4) no
C30 Fe1 C32 C28 -81.4(4) no
C31 Fe1 C32 C28 -119.5(6) no
I1 Fe1 C32 C31 -130.5(4) no
P1 Fe1 C32 C31 -38.6(5) no
P2 Fe1 C32 C31 148.5(4) no
C28 Fe1 C32 C31 119.5(6) no
C29 Fe1 C32 C31 81.7(4) no
C30 Fe1 C32 C31 38.1(4) no
C31 Fe1 C28 C32 36.9(4) no
C29 Fe1 C30 C31 -117.6(6) no
C32 Fe1 C30 C31 -37.3(4) no
C30 Fe1 C31 C32 -118.5(6) no
C31 Fe1 C29 C28 81.0(4) no
C32 Fe1 C29 C28 38.0(4) no
I1 Fe1 C31 C30 172.4(4) no
I1 Fe1 C29 C28 -13.8(5) no
P1 Fe1 C29 C28 166.9(3) no
P2 Fe1 C29 C28 -104.9(4) no
C30 Fe1 C29 C28 119.5(6) no
C28 Fe1 C30 C29 37.0(4) no
C31 Fe1 C30 C29 117.6(6) no
I1 Fe1 C29 C30 -133.3(4) no
P1 Fe1 C29 C30 47.4(5) no
P2 Fe1 C29 C30 135.6(4) no
C28 Fe1 C29 C30 -119.5(6) no
C31 Fe1 C29 C30 -38.5(4) no
C29 Fe1 C31 C32 -80.4(5) no
C28 Fe1 C31 C30 81.3(5) no
C32 Fe1 C30 C29 80.2(4) no
I1 Fe1 C30 C31 -14.3(7) no
I1 Fe1 C30 C29 103.3(5) no
P1 Fe1 C30 C29 -144.1(4) no
P2 Fe1 C30 C29 -54.3(5) no
P2 Fe1 C31 C30 20.8(8) no
C30 Fe1 C28 C32 80.8(4) no
C29 Fe1 C31 C30 38.2(4) no
C32 Fe1 C31 C30 118.5(6) no
P1 Fe1 C30 C31 98.3(4) no
P2 Fe1 C30 C31 -171.8(3) no
C28 Fe1 C30 C31 -80.6(4) no
C28 Fe1 C31 C32 -37.2(4) no
I1 Fe1 C28 C29 170.6(4) no
P2 Fe1 C28 C29 80.9(4) no
C30 Fe1 C28 C29 -37.3(4) no
I1 Fe1 C31 C32 53.8(4) no
P1 Fe1 C31 C32 153.1(4) no
P1 Fe1 C31 C30 -88.4(4) no
P2 Fe1 C28 C32 -161.0(3) no
C29 Fe1 C28 C32 118.1(6) no
C32 Fe1 C28 C29 -118.1(6) no
P2 Fe1 C31 C32 -97.7(6) no
C31 Fe1 C28 C29 -81.1(4) no
I1 Fe1 C28 C32 -71.3(4) no
C1 P1 C13 C14 -101.3(5) no
C7 P1 C1 C2 -103.3(6) no
C1 P1 C7 C12 -107.5(6) no
C1 P1 C7 C8 69.7(6) no
Fe1 P1 C7 C12 122.0(5) no
Fe1 P1 C1 C6 -156.1(5) no
C13 P1 C7 C12 0.4(6) no
Fe1 P1 C13 C14 28.7(5) no
C13 P1 C7 C8 177.6(5) no
C7 P1 C13 C14 157.5(5) no
Fe1 P1 C7 C8 -60.8(6) no
C13 P1 C1 C6 -32.6(6) no
C13 P1 C1 C2 150.9(5) no
C7 P1 C1 C6 73.2(6) no
Fe1 P1 C1 C2 27.5(6) no
C22 P2 C14 C13 172.4(4) no
C22 P2 C16 C21 25.5(6) no
Fe1 P2 C14 C13 45.6(5) no
C16 P2 C22 C27 -127.4(6) no
Fe1 P2 C16 C21 154.4(5) no
C14 P2 C16 C21 -85.7(6) no
C16 P2 C14 C13 -81.6(5) no
C16 P2 C22 C23 57.9(6) no
Fe1 P2 C22 C27 102.0(6) no
C14 P2 C22 C27 -20.0(7) no
C22 P2 C16 C17 -154.5(6) no
C14 P2 C22 C23 165.2(5) no
Fe1 P2 C16 C17 -25.6(7) no
Fe1 P2 C22 C23 -72.8(6) no
C22 P2 C14 C15 -64.1(6) no
Fe1 P2 C14 C15 169.2(4) no
C14 P2 C16 C17 94.3(6) no
C16 P2 C14 C15 42.0(6) no
C6 C1 C2 C3 -1.0(10) no
P1 C1 C6 C5 -176.4(5) no
P1 C1 C2 C3 175.6(6) no
C2 C1 C6 C5 0.1(10) no
C1 C2 C3 C4 1.2(11) no
C2 C3 C4 C5 -0.5(11) no
C3 C4 C5 C6 -0.4(11) no
C4 C5 C6 C1 0.6(11) no
C12 C7 C8 C9 -1.9(11) no
P1 C7 C12 C11 178.2(6) no
P1 C7 C8 C9 -179.3(6) no
C8 C7 C12 C11 0.9(10) no
C7 C8 C9 C10 0.8(12) no
C8 C9 C10 C11 1.2(12) no
C9 C10 C11 C12 -2.2(12) no
C10 C11 C12 C7 1.1(11) no
P1 C13 C14 C15 -171.8(5) no
P1 C13 C14 P2 -45.6(5) no
P2 C16 C17 C18 177.7(5) no
C17 C16 C21 C20 0.7(11) no
C21 C16 C17 C18 -2.3(10) no
P2 C16 C21 C20 -179.2(6) no
C16 C17 C18 C19 0.9(11) no
C17 C18 C19 C20 2.1(12) no
C18 C19 C20 C21 -3.7(12) no
C19 C20 C21 C16 2.3(12) no
C27 C22 C23 C24 -1.2(10) no
C23 C22 C27 C26 0.9(11) no
P2 C22 C23 C24 173.8(5) no
P2 C22 C27 C26 -173.8(6) no
C22 C23 C24 C25 1.5(11) no
C23 C24 C25 C26 -1.4(12) no
C24 C25 C26 C27 1.2(13) no
C25 C26 C27 C22 -0.9(12) no
C32 C28 C29 Fe1 -60.9(5) no
C29 C28 C32 Fe1 60.0(5) no
C29 C28 C32 C31 0.5(8) no
Fe1 C28 C29 C30 60.1(5) no
C32 C28 C29 C30 -0.8(8) no
Fe1 C28 C32 C31 -59.5(5) no
C28 C29 C30 C31 0.8(8) no
C28 C29 C30 Fe1 -60.7(5) no
Fe1 C29 C30 C31 61.5(5) no
C29 C30 C31 C32 -0.6(8) no
C29 C30 C31 Fe1 -60.9(5) no
Fe1 C30 C31 C32 60.4(5) no
C30 C31 C32 Fe1 -59.2(5) no
C30 C31 C32 C28 0.1(8) no
Fe1 C31 C32 C28 59.3(5) no
